data_7041512
loop_
_publ_author_name
'Das, Chinmoy'
'Shukla, Pragya'
'Sorace, Lorenzo'
'Shanmugam, Maheswaran'

_publ_section_title
;
 Structural and magnetic properties of semiquinonate based Al(iii) and
 Ga(iii) complexes.
;
_journal_issue 5
_journal_name_full 'Dalton transactions (Cambridge, England : 2003)'
_journal_page_first 1439
_journal_page_last 1448
_journal_paper_doi 10.1039/c6dt04281c
_journal_volume 46
_journal_year 2017
_chemical_formula_sum 'C84 H122 Al2 O12'
_chemical_formula_weight 1377.77
_space_group_crystal_system monoclinic
_space_group_IT_number 14
_space_group_name_Hall '-P 2yn'
_space_group_name_H-M_alt 'P 1 21/n 1'
_symmetry_space_group_name_Hall '-P 2yn'
_symmetry_space_group_name_H-M 'P 1 21/n 1'
_atom_sites_solution_hydrogens geom
_audit_creation_method SHELXL-2014/7
_audit_update_record
;
2016-11-09 deposited with the CCDC.
2016-12-19 downloaded from the CCDC.
;
_cell_angle_alpha 90
_cell_angle_beta 101.9630(10)
_cell_angle_gamma 90
_cell_formula_units_Z 4
_cell_length_a 13.8998(9)
_cell_length_b 25.4983(16)
_cell_length_c 24.0102(15)
_cell_measurement_reflns_used 9356
_cell_measurement_temperature 100(2)
_cell_measurement_theta_max 29.1
_cell_measurement_theta_min 3.0
_cell_volume 8324.9(9)
_computing_cell_refinement
;
CrystalClear-SM Expert 2.1 b28 (Rigaku, 2013)
;
_computing_data_collection
;
CrystalClear-SM Expert 2.1 b28 (Rigaku, 2013)
;
_computing_data_reduction
;
CrystalClear-SM Expert 2.1 b28 (Rigaku, 2013)
;
_computing_molecular_graphics 'Bruker SHELXTL'
_computing_publication_material 'Bruker SHELXTL'
_computing_structure_refinement 'SHELXL-2014/7 (Sheldrick, 2014)'
_computing_structure_solution 'Bruker SHELXTL'
_diffrn_ambient_temperature 100(2)
_diffrn_measured_fraction_theta_full 1.000
_diffrn_measured_fraction_theta_max 1.000
_diffrn_measurement_device_type
;
Rigaku Saturn724+ (4x4 bin mode)
;
_diffrn_measurement_method 'profile data from \w-scans'
_diffrn_radiation_type MoK\a
_diffrn_radiation_wavelength 0.71073
_diffrn_reflns_av_R_equivalents 0.0475
_diffrn_reflns_av_unetI/netI 0.0366
_diffrn_reflns_Laue_measured_fraction_full 1.000
_diffrn_reflns_Laue_measured_fraction_max 1.000
_diffrn_reflns_limit_h_max 18
_diffrn_reflns_limit_h_min -18
_diffrn_reflns_limit_k_max 33
_diffrn_reflns_limit_k_min -33
_diffrn_reflns_limit_l_max 32
_diffrn_reflns_limit_l_min -32
_diffrn_reflns_number 116779
_diffrn_reflns_point_group_measured_fraction_full 1.000
_diffrn_reflns_point_group_measured_fraction_max 1.000
_diffrn_reflns_theta_full 25.242
_diffrn_reflns_theta_max 28.282
_diffrn_reflns_theta_min 1.179
_exptl_absorpt_coefficient_mu 0.091
_exptl_absorpt_correction_T_max 0.996
_exptl_absorpt_correction_T_min 0.990
_exptl_absorpt_correction_type numerical
_exptl_crystal_colour Green
_exptl_crystal_density_diffrn 1.099
_exptl_crystal_description Needle
_exptl_crystal_F_000 2992
_exptl_crystal_size_max 0.150
_exptl_crystal_size_mid 0.120
_exptl_crystal_size_min 0.080
_refine_diff_density_max 1.666
_refine_diff_density_min -0.498
_refine_diff_density_rms 0.076
_refine_ls_extinction_method none
_refine_ls_goodness_of_fit_ref 1.049
_refine_ls_hydrogen_treatment constr
_refine_ls_matrix_type full
_refine_ls_number_parameters 883
_refine_ls_number_reflns 20671
_refine_ls_number_restraints 66
_refine_ls_restrained_S_all 1.059
_refine_ls_R_factor_all 0.1092
_refine_ls_R_factor_gt 0.0751
_refine_ls_shift/su_max 0.001
_refine_ls_shift/su_mean 0.000
_refine_ls_structure_factor_coef Fsqd
_refine_ls_weighting_details 'w=1/[\s^2^(Fo^2^)+(0.1248P)^2^+7.5685P] where P=(Fo^2^+2Fc^2^)/3'
_refine_ls_weighting_scheme calc
_refine_ls_wR_factor_gt 0.2168
_refine_ls_wR_factor_ref 0.2418
_reflns_Friedel_coverage 0.000
_reflns_number_gt 14170
_reflns_number_total 20671
_reflns_threshold_expression 'I > 2\s(I)'
_cod_data_source_file c6dt04281c2.cif
_cod_data_source_block AL_DIMER
_cod_depositor_comments
;
The following automatic conversions were performed:

'_exptl_absorpt_correction_type' value 'Numerical' changed to
'numerical' according to
/usr/data/users/saulius/crontab/automatic-downloads/rss-feeds/RSC/lib/dictionaries/cif_core.dic
dictionary named 'cif_core.dic' version 2.4.2 from 2011-04-26.

Automatic conversion script
Id: cif_fix_values 4268 2015-11-12 08:31:59Z antanas 

 Adding full bibliography for 7041511--7041512.cif.
;
_cod_database_code 7041512
_shelx_shelxl_version_number 2014/7
_shelx_space_group_comment
;
The symmetry employed for this shelxl refinement is uniquely defined
by the following loop, which should always be used as a source of
symmetry information in preference to the above space-group names.
They are only intended as comments.
;
_shelx_estimated_absorpt_t_min 0.987
_shelx_estimated_absorpt_t_max 0.993

loop_
_space_group_symop_operation_xyz
'x, y, z'
'-x+1/2, y+1/2, -z+1/2'
'-x, -y, -z'
'x-1/2, -y-1/2, z-1/2'

loop_
_atom_site_label
_atom_site_type_symbol
_atom_site_fract_x
_atom_site_fract_y
_atom_site_fract_z
_atom_site_U_iso_or_equiv
_atom_site_adp_type
_atom_site_occupancy
_atom_site_site_symmetry_order
_atom_site_calc_flag
_atom_site_refinement_flags_posn
_atom_site_refinement_flags_adp
_atom_site_refinement_flags_occupancy
_atom_site_disorder_assembly
_atom_site_disorder_group
Al1 Al 0.20779(5) 0.30094(3) 0.92042(3) 0.02316(16) Uani 1 1 d . . . . .
Al2 Al 0.08473(5) 0.23142(3) 0.83595(3) 0.02290(16) Uani 1 1 d . . . . .
O11 O 0.26774(12) 0.29059(7) 0.99777(7) 0.0297(4) Uani 1 1 d . . . . .
O12 O 0.09851(12) 0.32445(7) 0.95031(7) 0.0269(4) Uani 1 1 d . . . . .
O31 O 0.32825(12) 0.28755(7) 0.89651(7) 0.0259(3) Uani 1 1 d . . . . .
O32 O 0.24547(13) 0.37217(7) 0.91745(7) 0.0299(4) Uani 1 1 d . . . . .
O51 O 0.16719(12) 0.23075(6) 0.90917(7) 0.0238(3) Uani 1 1 d . . . . .
O52 O 0.32058(14) 0.16293(8) 0.92263(8) 0.0379(5) Uani 1 1 d . . . . .
H52A H 0.2934 0.1743 0.8904 0.057 Uiso 1 1 calc R U . . .
O71 O 0.12756(12) 0.30093(6) 0.84628(7) 0.0240(3) Uani 1 1 d . . . . .
O72 O -0.03338(15) 0.36368(9) 0.83146(9) 0.0452(5) Uani 1 1 d . . . . .
H72A H -0.0344 0.3317 0.8397 0.068 Uiso 1 1 calc R U . . .
O91 O -0.03449(12) 0.24632(6) 0.86084(7) 0.0255(3) Uani 1 1 d . . . . .
O92 O 0.04399(12) 0.16071(7) 0.83948(7) 0.0272(4) Uani 1 1 d . . . . .
O111 O 0.02204(12) 0.24171(7) 0.75900(7) 0.0279(4) Uani 1 1 d . . . . .
O112 O 0.19091(12) 0.20598(7) 0.80443(7) 0.0264(4) Uani 1 1 d . . . . .
C11 C 0.21258(19) 0.30545(11) 1.03209(10) 0.0311(5) Uani 1 1 d . . . . .
C12 C 0.11695(18) 0.32606(10) 1.00512(10) 0.0282(5) Uani 1 1 d . . . . .
C13 C 0.05164(19) 0.34645(11) 1.03889(11) 0.0331(6) Uani 1 1 d . . . . .
C14 C 0.0838(2) 0.34286(14) 1.09674(12) 0.0432(7) Uani 1 1 d . . . . .
H14A H 0.0414 0.3555 1.1201 0.052 Uiso 1 1 calc R U . . .
C15 C 0.1769(2) 0.32147(16) 1.12449(12) 0.0499(9) Uani 1 1 d . . . . .
C16 C 0.2391(2) 0.30246(15) 1.09186(12) 0.0451(8) Uani 1 1 d . . . . .
H16A H 0.3002 0.2872 1.1096 0.054 Uiso 1 1 calc R U . . .
C17 C -0.0466(2) 0.37061(13) 1.00939(11) 0.0381(6) Uani 1 1 d . . . . .
C18 C -0.1093(2) 0.32899(13) 0.97300(13) 0.0412(7) Uani 1 1 d . . . . .
H18A H -0.1722 0.3445 0.9541 0.062 Uiso 1 1 calc R U . . .
H18B H -0.0746 0.3159 0.9442 0.062 Uiso 1 1 calc R U . . .
H18C H -0.1215 0.2999 0.9973 0.062 Uiso 1 1 calc R U . . .
C19 C -0.1037(3) 0.39102(17) 1.05287(14) 0.0568(10) Uani 1 1 d . . . . .
H19A H -0.0646 0.4178 1.0767 0.085 Uiso 1 1 calc R U . . .
H19B H -0.1660 0.4064 1.0329 0.085 Uiso 1 1 calc R U . . .
H19C H -0.1170 0.3620 1.0769 0.085 Uiso 1 1 calc R U . . .
C20 C -0.0268(3) 0.41736(13) 0.97241(15) 0.0484(8) Uani 1 1 d . . . . .
H20A H 0.0135 0.4435 0.9966 0.073 Uiso 1 1 calc R U . . .
H20B H 0.0081 0.4050 0.9434 0.073 Uiso 1 1 calc R U . . .
H20C H -0.0895 0.4332 0.9538 0.073 Uiso 1 1 calc R U . . .
C21 C 0.2024(3) 0.3217(2) 1.18964(14) 0.0757(14) Uani 1 1 d . U . . .
C22 C 0.1980(3) 0.3782(2) 1.21152(17) 0.0880(16) Uani 1 1 d . U . . .
H22A H 0.2144 0.3783 1.2532 0.132 Uiso 1 1 calc R U . . .
H22B H 0.2452 0.4001 1.1969 0.132 Uiso 1 1 calc R U . . .
H22C H 0.1315 0.3922 1.1983 0.132 Uiso 1 1 calc R U . . .
C23 C 0.1264(4) 0.2863(2) 1.21154(16) 0.0857(15) Uani 1 1 d . U . . .
H23A H 0.1415 0.2859 1.2533 0.129 Uiso 1 1 calc R U . . .
H23B H 0.0600 0.3002 1.1979 0.129 Uiso 1 1 calc R U . . .
H23C H 0.1300 0.2505 1.1972 0.129 Uiso 1 1 calc R U . . .
C24 C 0.3058(4) 0.3003(3) 1.21205(16) 0.134(3) Uani 1 1 d . U . . .
H24A H 0.3202 0.3009 1.2538 0.200 Uiso 1 1 calc R U . . .
H24B H 0.3097 0.2642 1.1988 0.200 Uiso 1 1 calc R U . . .
H24C H 0.3537 0.3221 1.1980 0.200 Uiso 1 1 calc R U . . .
C31 C 0.37409(18) 0.33013(10) 0.88811(10) 0.0262(5) Uani 1 1 d . . . . .
C32 C 0.32607(18) 0.37848(10) 0.89992(10) 0.0284(5) Uani 1 1 d . . . . .
C33 C 0.3681(2) 0.42829(11) 0.89117(14) 0.0394(6) Uani 1 1 d . . . . .
C34 C 0.4542(2) 0.42691(12) 0.87269(14) 0.0441(7) Uani 1 1 d . . . . .
H34A H 0.4834 0.4595 0.8666 0.053 Uiso 1 1 calc R U . . .
C35 C 0.5044(2) 0.38005(12) 0.86164(13) 0.0384(6) Uani 1 1 d . . . . .
C36 C 0.46351(19) 0.33224(11) 0.86963(11) 0.0323(5) Uani 1 1 d . . . . .
H36A H 0.4956 0.3008 0.8627 0.039 Uiso 1 1 calc R U . . .
C37 C 0.3169(3) 0.47917(13) 0.90298(19) 0.0595(10) Uani 1 1 d . . . . .
C38 C 0.3129(4) 0.48117(19) 0.9665(2) 0.0886(17) Uani 1 1 d . . . . .
H38A H 0.3799 0.4801 0.9895 0.133 Uiso 1 1 calc R U . . .
H38B H 0.2806 0.5137 0.9744 0.133 Uiso 1 1 calc R U . . .
H38C H 0.2757 0.4510 0.9760 0.133 Uiso 1 1 calc R U . . .
C39 C 0.2121(3) 0.48084(13) 0.86705(18) 0.0568(9) Uani 1 1 d . . . . .
H39A H 0.1799 0.5134 0.8749 0.085 Uiso 1 1 calc R U . . .
H39B H 0.2145 0.4794 0.8266 0.085 Uiso 1 1 calc R U . . .
H39C H 0.1747 0.4508 0.8767 0.085 Uiso 1 1 calc R U . . .
C40 C 0.3713(3) 0.52765(15) 0.8873(3) 0.105(2) Uani 1 1 d . . . . .
H40A H 0.4389 0.5278 0.9096 0.158 Uiso 1 1 calc R U . . .
H40B H 0.3725 0.5266 0.8466 0.158 Uiso 1 1 calc R U . . .
H40C H 0.3374 0.5595 0.8956 0.158 Uiso 1 1 calc R U . . .
C41 C 0.6019(2) 0.38678(14) 0.84269(16) 0.0518(9) Uani 1 1 d . . . . .
C42 C 0.5845(3) 0.41725(19) 0.78638(18) 0.0712(13) Uani 1 1 d . . . . .
H42A H 0.5531 0.4509 0.7912 0.107 Uiso 1 1 calc R U . . .
H42B H 0.6476 0.4235 0.7754 0.107 Uiso 1 1 calc R U . . .
H42C H 0.5416 0.3968 0.7567 0.107 Uiso 1 1 calc R U . . .
C43 C 0.6732(3) 0.41864(18) 0.8887(2) 0.0706(12) Uani 1 1 d . . . . .
H43A H 0.6435 0.4526 0.8941 0.106 Uiso 1 1 calc R U . . .
H43B H 0.6858 0.3992 0.9246 0.106 Uiso 1 1 calc R U . . .
H43C H 0.7353 0.4243 0.8763 0.106 Uiso 1 1 calc R U . . .
C44 C 0.6501(3) 0.33504(16) 0.8356(2) 0.0735(13) Uani 1 1 d . . . . .
H44A H 0.7122 0.3412 0.8234 0.110 Uiso 1 1 calc R U . . .
H44B H 0.6630 0.3162 0.8719 0.110 Uiso 1 1 calc R U . . .
H44C H 0.6063 0.3141 0.8068 0.110 Uiso 1 1 calc R U . . .
C51 C 0.17356(18) 0.19169(9) 0.94988(10) 0.0250(5) Uani 1 1 d . . . . .
C52 C 0.25093(18) 0.15626(10) 0.95526(10) 0.0278(5) Uani 1 1 d . . . . .
C53 C 0.25742(19) 0.11447(10) 0.99412(11) 0.0297(5) Uani 1 1 d . . . . .
C54 C 0.1863(2) 0.11247(11) 1.02712(11) 0.0339(6) Uani 1 1 d . . . . .
H54A H 0.1894 0.0845 1.0536 0.041 Uiso 1 1 calc R U . . .
C55 C 0.1105(2) 0.14903(11) 1.02383(11) 0.0320(5) Uani 1 1 d . . . . .
C56 C 0.10427(18) 0.18858(10) 0.98364(10) 0.0280(5) Uani 1 1 d . . . . .
H56A H 0.0525 0.2135 0.9793 0.034 Uiso 1 1 calc R U . . .
C57 C 0.3404(2) 0.07338(11) 0.99950(12) 0.0371(6) Uani 1 1 d . . . . .
C58 C 0.3411(3) 0.04756(14) 0.94197(15) 0.0545(9) Uani 1 1 d . . . . .
H58A H 0.2774 0.0307 0.9275 0.082 Uiso 1 1 calc R U . . .
H58B H 0.3528 0.0743 0.9148 0.082 Uiso 1 1 calc R U . . .
H58C H 0.3934 0.0212 0.9467 0.082 Uiso 1 1 calc R U . . .
C59 C 0.3269(3) 0.02919(14) 1.04083(18) 0.0608(10) Uani 1 1 d . . . . .
H59A H 0.2637 0.0117 1.0269 0.091 Uiso 1 1 calc R U . . .
H59B H 0.3804 0.0037 1.0433 0.091 Uiso 1 1 calc R U . . .
H59C H 0.3280 0.0440 1.0786 0.091 Uiso 1 1 calc R U . . .
C60 C 0.4399(2) 0.09996(14) 1.02255(16) 0.0528(8) Uani 1 1 d . . . . .
H60A H 0.4926 0.0739 1.0260 0.079 Uiso 1 1 calc R U . . .
H60B H 0.4506 0.1278 0.9963 0.079 Uiso 1 1 calc R U . . .
H60C H 0.4399 0.1152 1.0600 0.079 Uiso 1 1 calc R U . . .
C61 C 0.0355(2) 0.14420(13) 1.06269(13) 0.0407(7) Uani 1 1 d . . . . .
C62 C -0.0269(2) 0.09513(15) 1.04642(15) 0.0528(9) Uani 1 1 d . . . . .
H62A H 0.0160 0.0643 1.0499 0.079 Uiso 1 1 calc R U . . .
H62B H -0.0732 0.0913 1.0719 0.079 Uiso 1 1 calc R U . . .
H62C H -0.0635 0.0983 1.0070 0.079 Uiso 1 1 calc R U . . .
C63 C 0.0918(3) 0.14021(15) 1.12522(13) 0.0518(8) Uani 1 1 d . . . . .
H63A H 0.1317 0.1718 1.1354 0.078 Uiso 1 1 calc R U . . .
H63B H 0.0447 0.1369 1.1503 0.078 Uiso 1 1 calc R U . . .
H63C H 0.1348 0.1094 1.1297 0.078 Uiso 1 1 calc R U . . .
C64 C -0.0326(3) 0.19219(15) 1.05701(15) 0.0545(9) Uani 1 1 d . . . . .
H64A H 0.0068 0.2239 1.0674 0.082 Uiso 1 1 calc R U . . .
H64B H -0.0692 0.1951 1.0176 0.082 Uiso 1 1 calc R U . . .
H64C H -0.0789 0.1882 1.0824 0.082 Uiso 1 1 calc R U . . .
C71 C 0.11699(17) 0.33987(9) 0.80517(10) 0.0248(5) Uani 1 1 d . . . . .
C72 C 0.03531(19) 0.37197(11) 0.79866(11) 0.0307(5) Uani 1 1 d . . . . .
C73 C 0.02212(19) 0.41252(11) 0.75841(12) 0.0348(6) Uani 1 1 d . . . . .
C74 C 0.0931(2) 0.41718(11) 0.72507(11) 0.0348(6) Uani 1 1 d . . . . .
H74A H 0.0859 0.4447 0.6978 0.042 Uiso 1 1 calc R U . . .
C75 C 0.17346(19) 0.38392(11) 0.72956(10) 0.0306(5) Uani 1 1 d . . . . .
C76 C 0.18573(18) 0.34487(10) 0.77095(10) 0.0264(5) Uani 1 1 d . . . . .
H76A H 0.2406 0.3219 0.7758 0.032 Uiso 1 1 calc R U . . .
C77 C -0.0678(2) 0.44872(14) 0.75014(16) 0.0516(9) Uani 1 1 d . . . . .
C78 C -0.0756(4) 0.47469(18) 0.80621(19) 0.0790(14) Uani 1 1 d . . . . .
H78A H -0.0792 0.4476 0.8347 0.119 Uiso 1 1 calc R U . . .
H78B H -0.0176 0.4967 0.8195 0.119 Uiso 1 1 calc R U . . .
H78C H -0.1350 0.4964 0.8005 0.119 Uiso 1 1 calc R U . . .
C79 C -0.1601(2) 0.41560(18) 0.7257(2) 0.0715(13) Uani 1 1 d . . . . .
H79A H -0.1651 0.3866 0.7518 0.107 Uiso 1 1 calc R U . . .
H79B H -0.2188 0.4377 0.7214 0.107 Uiso 1 1 calc R U . . .
H79C H -0.1548 0.4015 0.6885 0.107 Uiso 1 1 calc R U . . .
C80 C -0.0626(3) 0.49341(15) 0.70845(18) 0.0644(11) Uani 1 1 d . . . . .
H80A H -0.1215 0.5153 0.7047 0.097 Uiso 1 1 calc R U . . .
H80B H -0.0040 0.5148 0.7228 0.097 Uiso 1 1 calc R U . . .
H80C H -0.0588 0.4788 0.6712 0.097 Uiso 1 1 calc R U . . .
C81 C 0.2470(2) 0.39049(13) 0.69001(12) 0.0405(7) Uani 1 1 d . . . . .
C82 C 0.3242(3) 0.34624(18) 0.69875(17) 0.0657(11) Uani 1 1 d . . . . .
H82A H 0.3586 0.3455 0.7387 0.099 Uiso 1 1 calc R U . . .
H82B H 0.2913 0.3125 0.6886 0.099 Uiso 1 1 calc R U . . .
H82C H 0.3716 0.3526 0.6745 0.099 Uiso 1 1 calc R U . . .
C83 C 0.1940(3) 0.3915(2) 0.62831(15) 0.0721(12) Uani 1 1 d . . . . .
H83A H 0.2421 0.3957 0.6040 0.108 Uiso 1 1 calc R U . . .
H83B H 0.1581 0.3585 0.6189 0.108 Uiso 1 1 calc R U . . .
H83C H 0.1477 0.4209 0.6221 0.108 Uiso 1 1 calc R U . . .
C84 C 0.3028(3) 0.44282(18) 0.70544(19) 0.0719(12) Uani 1 1 d . . . . .
H84A H 0.3370 0.4420 0.7455 0.108 Uiso 1 1 calc R U . . .
H84B H 0.3509 0.4475 0.6812 0.108 Uiso 1 1 calc R U . . .
H84C H 0.2559 0.4720 0.6994 0.108 Uiso 1 1 calc R U . . .
C91 C -0.08459(17) 0.20453(9) 0.86681(10) 0.0242(5) Uani 1 1 d . . . . .
C92 C -0.03923(17) 0.15550(9) 0.85449(10) 0.0251(5) Uani 1 1 d . . . . .
C93 C -0.08704(18) 0.10665(10) 0.85924(11) 0.0289(5) Uani 1 1 d . . . . .
C94 C -0.17427(19) 0.10930(10) 0.87698(11) 0.0310(5) Uani 1 1 d . . . . .
H94A H -0.2064 0.0772 0.8814 0.037 Uiso 1 1 calc R U . . .
C95 C -0.22116(18) 0.15700(10) 0.88943(10) 0.0279(5) Uani 1 1 d . . . . .
C96 C -0.17607(18) 0.20410(10) 0.88373(10) 0.0268(5) Uani 1 1 d . . . . .
H96A H -0.2062 0.2361 0.8911 0.032 Uiso 1 1 calc R U . . .
C97 C -0.0394(2) 0.05541(10) 0.84534(13) 0.0362(6) Uani 1 1 d . . . . .
C98 C 0.0578(2) 0.04772(12) 0.88852(14) 0.0430(7) Uani 1 1 d . . . . .
H98A H 0.1012 0.0777 0.8867 0.065 Uiso 1 1 calc R U . . .
H98B H 0.0445 0.0451 0.9269 0.065 Uiso 1 1 calc R U . . .
H98C H 0.0897 0.0155 0.8795 0.065 Uiso 1 1 calc R U . . .
C99 C -0.1061(3) 0.00831(12) 0.84886(18) 0.0539(9) Uani 1 1 d . . . . .
H99A H -0.0738 -0.0238 0.8398 0.081 Uiso 1 1 calc R U . . .
H99B H -0.1186 0.0057 0.8875 0.081 Uiso 1 1 calc R U . . .
H99C H -0.1685 0.0129 0.8216 0.081 Uiso 1 1 calc R U . . .
C100 C -0.0196(3) 0.05759(13) 0.78465(14) 0.0505(8) Uani 1 1 d . . . . .
H10A H 0.0231 0.0875 0.7814 0.076 Uiso 1 1 calc R U . . .
H10B H 0.0127 0.0251 0.7767 0.076 Uiso 1 1 calc R U . . .
H10C H -0.0820 0.0615 0.7572 0.076 Uiso 1 1 calc R U . . .
C101 C -0.31835(19) 0.15265(11) 0.90989(12) 0.0318(5) Uani 1 1 d . . . . .
C102 C -0.2960(2) 0.13437(15) 0.97238(13) 0.0473(8) Uani 1 1 d . . . . .
H10D H -0.2613 0.1007 0.9754 0.071 Uiso 1 1 calc R U . . .
H10E H -0.2548 0.1605 0.9960 0.071 Uiso 1 1 calc R U . . .
H10F H -0.3578 0.1302 0.9855 0.071 Uiso 1 1 calc R U . . .
C103 C -0.3874(2) 0.11251(12) 0.87405(14) 0.0416(7) Uani 1 1 d . . . . .
H10G H -0.3547 0.0783 0.8762 0.062 Uiso 1 1 calc R U . . .
H10H H -0.4479 0.1094 0.8888 0.062 Uiso 1 1 calc R U . . .
H10I H -0.4038 0.1242 0.8343 0.062 Uiso 1 1 calc R U . . .
C104 C -0.3724(2) 0.20499(12) 0.90520(15) 0.0426(7) Uani 1 1 d . . . . .
H10J H -0.4340 0.2009 0.9186 0.064 Uiso 1 1 calc R U . . .
H10K H -0.3310 0.2312 0.9286 0.064 Uiso 1 1 calc R U . . .
H10L H -0.3869 0.2165 0.8654 0.064 Uiso 1 1 calc R U . . .
C111 C 0.07365(18) 0.22491(10) 0.72375(10) 0.0268(5) Uani 1 1 d . . . . .
C112 C 0.16883(17) 0.20290(9) 0.74959(10) 0.0249(5) Uani 1 1 d . . . . .
C113 C 0.22984(18) 0.17979(10) 0.71536(10) 0.0279(5) Uani 1 1 d . . . . .
C114 C 0.1946(2) 0.18175(11) 0.65747(11) 0.0315(5) Uani 1 1 d . . . . .
H11A H 0.2334 0.1662 0.6336 0.038 Uiso 1 1 calc R U . . .
C115 C 0.1026(2) 0.20584(11) 0.63045(10) 0.0336(6) Uani 1 1 d D U . . .
C116 C 0.0441(2) 0.22704(11) 0.66384(11) 0.0336(6) Uani 1 1 d . . . . .
H11B H -0.0165 0.2432 0.6468 0.040 Uiso 1 1 calc R U . . .
C117 C 0.32752(19) 0.15445(11) 0.74389(11) 0.0334(6) Uani 1 1 d . . . . .
C118 C 0.3943(2) 0.19597(14) 0.77823(12) 0.0418(7) Uani 1 1 d . . . . .
H11C H 0.4569 0.1798 0.7965 0.063 Uiso 1 1 calc R U . . .
H11D H 0.4067 0.2240 0.7527 0.063 Uiso 1 1 calc R U . . .
H11E H 0.3622 0.2106 0.8074 0.063 Uiso 1 1 calc R U . . .
C119 C 0.3810(2) 0.13134(14) 0.69941(13) 0.0451(7) Uani 1 1 d . . . . .
H11F H 0.4431 0.1154 0.7188 0.068 Uiso 1 1 calc R U . . .
H11G H 0.3394 0.1046 0.6770 0.068 Uiso 1 1 calc R U . . .
H11H H 0.3944 0.1593 0.6741 0.068 Uiso 1 1 calc R U . . .
C120 C 0.3079(2) 0.10911(12) 0.78222(13) 0.0427(7) Uani 1 1 d . . . . .
H12A H 0.3705 0.0929 0.8005 0.064 Uiso 1 1 calc R U . . .
H12B H 0.2748 0.1226 0.8115 0.064 Uiso 1 1 calc R U . . .
H12C H 0.2660 0.0829 0.7591 0.064 Uiso 1 1 calc R U . . .
C121 C 0.0694(3) 0.20444(13) 0.56531(12) 0.0523(8) Uani 1 1 d D U . . .
C122 C 0.1489(3) 0.1910(2) 0.5339(2) 0.0465(15) Uiso 0.638(10) 1 d D U P A 1
H12D H 0.1824 0.1589 0.5499 0.070 Uiso 0.638(10) 1 calc R U P A 1
H12E H 0.1198 0.1855 0.4936 0.070 Uiso 0.638(10) 1 calc R U P A 1
H12F H 0.1964 0.2198 0.5378 0.070 Uiso 0.638(10) 1 calc R U P A 1
C123 C -0.0078(3) 0.15613(16) 0.55177(19) 0.0363(13) Uiso 0.638(10) 1 d D U P A 1
H12G H 0.0252 0.1234 0.5662 0.054 Uiso 0.638(10) 1 calc R U P A 1
H12H H -0.0632 0.1625 0.5704 0.054 Uiso 0.638(10) 1 calc R U P A 1
H12I H -0.0321 0.1533 0.5105 0.054 Uiso 0.638(10) 1 calc R U P A 1
C124 C 0.0151(5) 0.2538(2) 0.5423(2) 0.0364(16) Uiso 0.638(10) 1 d D U P A 1
H12J H -0.0361 0.2614 0.5637 0.055 Uiso 0.638(10) 1 calc R U P A 1
H12K H 0.0615 0.2832 0.5462 0.055 Uiso 0.638(10) 1 calc R U P A 1
H12L H -0.0152 0.2489 0.5020 0.055 Uiso 0.638(10) 1 calc R U P A 1
C12A C 0.1692(7) 0.2234(7) 0.5444(5) 0.107(6) Uiso 0.362(10) 1 d D . P A 2
H12M H 0.1887 0.2582 0.5600 0.160 Uiso 0.362(10) 1 calc R U P A 2
H12N H 0.2224 0.1984 0.5579 0.160 Uiso 0.362(10) 1 calc R U P A 2
H12O H 0.1561 0.2249 0.5027 0.160 Uiso 0.362(10) 1 calc R U P A 2
C12B C 0.0435(14) 0.1523(4) 0.5408(5) 0.130(7) Uiso 0.362(10) 1 d D . P A 2
H12P H 0.0234 0.1552 0.4993 0.195 Uiso 0.362(10) 1 calc R U P A 2
H12Q H 0.1007 0.1290 0.5504 0.195 Uiso 0.362(10) 1 calc R U P A 2
H12R H -0.0108 0.1378 0.5563 0.195 Uiso 0.362(10) 1 calc R U P A 2
C12C C -0.0030(8) 0.2482(4) 0.5428(4) 0.047(4) Uiso 0.362(10) 1 d D . P A 2
H12S H 0.0206 0.2812 0.5616 0.070 Uiso 0.362(10) 1 calc R U P A 2
H12T H -0.0084 0.2517 0.5016 0.070 Uiso 0.362(10) 1 calc R U P A 2
H12U H -0.0676 0.2396 0.5507 0.070 Uiso 0.362(10) 1 calc R U P A 2

loop_
_atom_site_aniso_label
_atom_site_aniso_U_11
_atom_site_aniso_U_22
_atom_site_aniso_U_33
_atom_site_aniso_U_23
_atom_site_aniso_U_13
_atom_site_aniso_U_12
Al1 0.0239(3) 0.0282(4) 0.0188(3) 0.0026(3) 0.0075(3) 0.0036(3)
Al2 0.0228(3) 0.0275(4) 0.0197(3) 0.0029(3) 0.0074(3) 0.0016(3)
O11 0.0241(8) 0.0426(10) 0.0232(8) 0.0004(7) 0.0069(7) 0.0060(7)
O12 0.0284(8) 0.0345(9) 0.0191(8) 0.0022(7) 0.0078(6) 0.0063(7)
O31 0.0255(8) 0.0275(8) 0.0269(8) 0.0030(7) 0.0103(7) 0.0017(7)
O32 0.0310(9) 0.0287(9) 0.0303(9) -0.0007(7) 0.0074(7) 0.0035(7)
O51 0.0271(8) 0.0260(8) 0.0196(8) 0.0059(6) 0.0080(6) 0.0035(7)
O52 0.0366(10) 0.0463(11) 0.0348(10) 0.0124(9) 0.0163(8) 0.0135(9)
O71 0.0256(8) 0.0274(8) 0.0203(8) 0.0065(6) 0.0077(6) 0.0023(6)
O72 0.0392(11) 0.0517(13) 0.0517(13) 0.0251(10) 0.0253(10) 0.0181(9)
O91 0.0263(8) 0.0233(8) 0.0289(9) 0.0027(7) 0.0106(7) 0.0005(6)
O92 0.0279(9) 0.0277(9) 0.0277(9) -0.0004(7) 0.0098(7) 0.0024(7)
O111 0.0243(8) 0.0347(9) 0.0251(8) 0.0030(7) 0.0061(7) 0.0023(7)
O112 0.0248(8) 0.0350(9) 0.0206(8) 0.0009(7) 0.0073(6) 0.0028(7)
C11 0.0270(12) 0.0452(15) 0.0222(12) -0.0021(10) 0.0075(9) 0.0036(11)
C12 0.0276(12) 0.0351(13) 0.0231(11) 0.0006(10) 0.0077(9) 0.0037(10)
C13 0.0300(13) 0.0452(15) 0.0253(12) -0.0023(11) 0.0088(10) 0.0063(11)
C14 0.0327(14) 0.073(2) 0.0265(13) -0.0043(13) 0.0111(11) 0.0124(14)
C15 0.0369(15) 0.090(3) 0.0229(13) -0.0026(14) 0.0065(11) 0.0164(16)
C16 0.0297(14) 0.081(2) 0.0245(13) -0.0007(14) 0.0040(11) 0.0145(14)
C17 0.0347(14) 0.0543(18) 0.0274(13) 0.0000(12) 0.0117(11) 0.0161(13)
C18 0.0279(13) 0.0593(19) 0.0367(15) 0.0044(13) 0.0073(11) 0.0065(13)
C19 0.0461(18) 0.088(3) 0.0379(17) -0.0060(17) 0.0130(14) 0.0315(18)
C20 0.0520(19) 0.0436(17) 0.0502(19) 0.0034(14) 0.0119(15) 0.0141(14)
C21 0.049(2) 0.153(4) 0.0243(15) 0.000(2) 0.0064(14) 0.041(2)
C22 0.063(2) 0.158(5) 0.042(2) -0.039(3) 0.0072(18) 0.007(3)
C23 0.094(3) 0.136(4) 0.0329(18) 0.023(2) 0.0268(19) 0.057(3)
C24 0.071(3) 0.299(8) 0.0247(18) -0.001(3) -0.0023(18) 0.095(4)
C31 0.0272(12) 0.0296(12) 0.0210(11) 0.0027(9) 0.0031(9) 0.0000(9)
C32 0.0281(12) 0.0295(12) 0.0255(12) -0.0011(10) 0.0008(9) 0.0010(10)
C33 0.0316(14) 0.0294(13) 0.0517(17) 0.0019(12) -0.0036(12) -0.0002(11)
C34 0.0320(14) 0.0337(15) 0.062(2) 0.0123(14) -0.0008(13) -0.0064(12)
C35 0.0279(13) 0.0424(16) 0.0435(16) 0.0132(13) 0.0038(11) -0.0018(11)
C36 0.0286(12) 0.0352(14) 0.0342(13) 0.0079(11) 0.0094(10) 0.0030(10)
C37 0.0466(19) 0.0290(15) 0.096(3) -0.0093(17) -0.0018(18) 0.0009(13)
C38 0.088(3) 0.072(3) 0.092(3) -0.048(3) -0.014(3) 0.024(2)
C39 0.0456(18) 0.0320(16) 0.088(3) 0.0060(16) 0.0033(18) 0.0069(13)
C40 0.059(3) 0.0265(18) 0.222(7) 0.001(3) 0.008(3) -0.0052(17)
C41 0.0335(15) 0.0543(19) 0.069(2) 0.0271(17) 0.0147(15) -0.0007(14)
C42 0.045(2) 0.098(3) 0.074(3) 0.045(2) 0.0212(18) -0.001(2)
C43 0.0330(17) 0.076(3) 0.098(3) 0.012(2) 0.0028(19) -0.0070(17)
C44 0.054(2) 0.065(2) 0.116(4) 0.019(2) 0.052(2) 0.0015(19)
C51 0.0289(12) 0.0254(11) 0.0210(11) 0.0059(9) 0.0059(9) 0.0013(9)
C52 0.0280(12) 0.0313(13) 0.0256(12) 0.0028(10) 0.0089(9) 0.0023(10)
C53 0.0294(12) 0.0295(13) 0.0290(12) 0.0045(10) 0.0030(10) 0.0030(10)
C54 0.0371(14) 0.0324(13) 0.0315(13) 0.0124(11) 0.0055(11) 0.0007(11)
C55 0.0324(13) 0.0361(14) 0.0298(13) 0.0091(11) 0.0115(10) -0.0006(11)
C56 0.0283(12) 0.0304(12) 0.0262(12) 0.0044(10) 0.0074(9) 0.0025(10)
C57 0.0356(14) 0.0343(14) 0.0401(15) 0.0078(12) 0.0045(12) 0.0095(11)
C58 0.058(2) 0.0487(19) 0.055(2) -0.0038(15) 0.0066(16) 0.0212(16)
C59 0.065(2) 0.0462(19) 0.074(2) 0.0290(18) 0.0193(19) 0.0215(17)
C60 0.0368(16) 0.0512(19) 0.065(2) 0.0056(16) -0.0011(15) 0.0107(14)
C61 0.0405(15) 0.0499(17) 0.0358(15) 0.0170(13) 0.0178(12) 0.0030(13)
C62 0.0384(16) 0.066(2) 0.055(2) 0.0210(17) 0.0139(14) -0.0091(15)
C63 0.057(2) 0.067(2) 0.0354(16) 0.0169(15) 0.0186(14) 0.0011(17)
C64 0.0538(19) 0.069(2) 0.0505(19) 0.0235(17) 0.0338(16) 0.0161(17)
C71 0.0269(11) 0.0271(12) 0.0208(11) 0.0056(9) 0.0062(9) -0.0011(9)
C72 0.0278(12) 0.0371(14) 0.0290(13) 0.0088(10) 0.0097(10) 0.0053(10)
C73 0.0293(13) 0.0380(14) 0.0364(14) 0.0139(11) 0.0052(11) 0.0022(11)
C74 0.0368(14) 0.0376(14) 0.0287(13) 0.0139(11) 0.0035(11) -0.0051(11)
C75 0.0328(13) 0.0370(14) 0.0234(12) 0.0052(10) 0.0088(10) -0.0108(11)
C76 0.0256(11) 0.0302(12) 0.0236(11) 0.0015(9) 0.0054(9) -0.0030(9)
C77 0.0385(16) 0.0531(19) 0.064(2) 0.0305(17) 0.0133(15) 0.0151(14)
C78 0.089(3) 0.074(3) 0.082(3) 0.027(2) 0.034(2) 0.053(2)
C79 0.0315(16) 0.080(3) 0.098(3) 0.045(2) 0.0026(18) 0.0070(17)
C80 0.054(2) 0.056(2) 0.081(3) 0.038(2) 0.0077(19) 0.0134(17)
C81 0.0420(15) 0.0520(17) 0.0317(14) 0.0096(12) 0.0174(12) -0.0106(13)
C82 0.064(2) 0.085(3) 0.060(2) 0.012(2) 0.041(2) 0.000(2)
C83 0.066(2) 0.116(4) 0.0365(18) 0.008(2) 0.0154(17) -0.010(2)
C84 0.067(3) 0.081(3) 0.074(3) 0.004(2) 0.030(2) -0.035(2)
C91 0.0244(11) 0.0262(12) 0.0227(11) 0.0018(9) 0.0065(9) 0.0003(9)
C92 0.0253(11) 0.0276(12) 0.0220(11) 0.0003(9) 0.0043(9) 0.0016(9)
C93 0.0285(12) 0.0248(12) 0.0316(13) -0.0009(10) 0.0022(10) -0.0005(9)
C94 0.0290(12) 0.0273(12) 0.0359(14) 0.0024(10) 0.0044(10) -0.0037(10)
C95 0.0261(12) 0.0313(13) 0.0262(12) 0.0028(10) 0.0051(9) -0.0027(10)
C96 0.0270(12) 0.0283(12) 0.0260(12) 0.0007(9) 0.0078(9) 0.0026(9)
C97 0.0368(14) 0.0255(12) 0.0453(16) -0.0053(11) 0.0060(12) 0.0001(11)
C98 0.0390(15) 0.0304(14) 0.0572(19) -0.0017(13) 0.0041(13) 0.0068(12)
C99 0.0462(18) 0.0261(14) 0.087(3) -0.0093(15) 0.0074(17) -0.0022(13)
C100 0.061(2) 0.0396(17) 0.0503(19) -0.0145(14) 0.0101(16) 0.0087(15)
C101 0.0281(12) 0.0345(14) 0.0348(14) 0.0026(11) 0.0107(10) -0.0037(10)
C102 0.0370(15) 0.066(2) 0.0413(16) 0.0113(15) 0.0131(13) -0.0046(15)
C103 0.0313(14) 0.0425(16) 0.0511(18) -0.0016(13) 0.0092(13) -0.0054(12)
C104 0.0344(15) 0.0413(16) 0.0575(19) 0.0025(14) 0.0218(13) -0.0006(12)
C111 0.0264(12) 0.0298(12) 0.0249(12) 0.0031(9) 0.0065(9) -0.0016(9)
C112 0.0254(11) 0.0274(12) 0.0223(11) 0.0006(9) 0.0057(9) -0.0034(9)
C113 0.0280(12) 0.0318(13) 0.0251(12) 0.0005(10) 0.0082(9) 0.0002(10)
C114 0.0359(13) 0.0367(14) 0.0239(12) -0.0014(10) 0.0107(10) 0.0010(11)
C115 0.0386(14) 0.0419(15) 0.0212(12) 0.0040(10) 0.0081(10) 0.0017(11)
C116 0.0301(13) 0.0434(15) 0.0260(12) 0.0056(11) 0.0033(10) 0.0037(11)
C117 0.0296(13) 0.0447(15) 0.0265(12) -0.0021(11) 0.0073(10) 0.0087(11)
C118 0.0266(13) 0.064(2) 0.0340(14) -0.0100(13) 0.0047(11) 0.0026(13)
C119 0.0399(16) 0.061(2) 0.0368(15) -0.0062(14) 0.0123(12) 0.0165(14)
C120 0.0493(17) 0.0440(16) 0.0355(15) 0.0058(12) 0.0103(13) 0.0149(14)
C121 0.066(2) 0.067(2) 0.0235(13) 0.0052(13) 0.0081(13) 0.0241(17)

loop_
_atom_type_symbol
_atom_type_description
_atom_type_scat_dispersion_real
_atom_type_scat_dispersion_imag
_atom_type_scat_source
C C 0.0033 0.0016 'International Tables Vol C Tables 4.2.6.8 and 6.1.1.4'
H H 0.0000 0.0000 'International Tables Vol C Tables 4.2.6.8 and 6.1.1.4'
O O 0.0106 0.0060 'International Tables Vol C Tables 4.2.6.8 and 6.1.1.4'
Al Al 0.0645 0.0514 'International Tables Vol C Tables 4.2.6.8 and 6.1.1.4'

loop_
_geom_angle_atom_site_label_1
_geom_angle_atom_site_label_2
_geom_angle_atom_site_label_3
_geom_angle
O51 Al1 O11 93.81(8)
O51 Al1 O32 169.78(8)
O11 Al1 O32 95.84(9)
O51 Al1 O71 76.35(7)
O11 Al1 O71 167.71(9)
O32 Al1 O71 94.48(8)
O51 Al1 O12 96.58(8)
O11 Al1 O12 84.11(7)
O32 Al1 O12 87.76(8)
O71 Al1 O12 89.66(7)
O51 Al1 O31 92.43(8)
O11 Al1 O31 92.00(8)
O32 Al1 O31 83.90(8)
O71 Al1 O31 95.71(8)
O12 Al1 O31 170.40(9)
O51 Al1 Al2 38.43(5)
O11 Al1 Al2 131.68(7)
O32 Al1 Al2 132.34(6)
O71 Al1 Al2 37.93(5)
O12 Al1 Al2 93.09(6)
O31 Al1 Al2 96.04(6)
O71 Al2 O51 76.70(7)
O71 Al2 O111 93.89(8)
O51 Al2 O111 168.09(8)
O71 Al2 O92 169.99(8)
O51 Al2 O92 94.53(8)
O111 Al2 O92 95.41(8)
O71 Al2 O112 97.11(8)
O51 Al2 O112 89.77(7)
O111 Al2 O112 84.10(8)
O92 Al2 O112 87.54(8)
O71 Al2 O91 92.47(8)
O51 Al2 O91 96.24(8)
O111 Al2 O91 91.38(8)
O92 Al2 O91 83.61(8)
O112 Al2 O91 169.66(8)
O71 Al2 Al1 38.53(5)
O51 Al2 Al1 38.19(5)
O111 Al2 Al1 132.15(6)
O92 Al2 Al1 132.43(6)
O112 Al2 Al1 95.22(6)
O91 Al2 Al1 94.71(6)
C11 O11 Al1 112.73(16)
C12 O12 Al1 112.91(15)
C31 O31 Al1 112.77(15)
C32 O32 Al1 113.48(16)
C51 O51 Al1 127.57(15)
C51 O51 Al2 126.93(15)
Al1 O51 Al2 103.38(8)
C52 O52 H52A 109.5
C71 O71 Al2 126.91(15)
C71 O71 Al1 128.60(15)
Al2 O71 Al1 103.54(8)
C72 O72 H72A 109.5
C91 O91 Al2 113.04(15)
C92 O92 Al2 113.84(15)
C111 O111 Al2 112.86(15)
C112 O112 Al2 112.68(15)
O11 C11 C16 124.7(2)
O11 C11 C12 115.5(2)
C16 C11 C12 119.8(2)
O12 C12 C13 125.0(2)
O12 C12 C11 114.5(2)
C13 C12 C11 120.5(2)
C14 C13 C12 115.9(2)
C14 C13 C17 124.6(2)
C12 C13 C17 119.5(2)
C13 C14 C15 124.7(2)
C13 C14 H14A 117.7
C15 C14 H14A 117.7
C16 C15 C14 119.0(3)
C16 C15 C21 123.0(3)
C14 C15 C21 118.0(3)
C15 C16 C11 120.0(3)
C15 C16 H16A 120.0
C11 C16 H16A 120.0
C18 C17 C13 109.5(2)
C18 C17 C19 108.2(3)
C13 C17 C19 111.1(2)
C18 C17 C20 110.9(2)
C13 C17 C20 109.2(2)
C19 C17 C20 108.0(3)
C17 C18 H18A 109.5
C17 C18 H18B 109.5
H18A C18 H18B 109.5
C17 C18 H18C 109.5
H18A C18 H18C 109.5
H18B C18 H18C 109.5
C17 C19 H19A 109.5
C17 C19 H19B 109.5
H19A C19 H19B 109.5
C17 C19 H19C 109.5
H19A C19 H19C 109.5
H19B C19 H19C 109.5
C17 C20 H20A 109.5
C17 C20 H20B 109.5
H20A C20 H20B 109.5
C17 C20 H20C 109.5
H20A C20 H20C 109.5
H20B C20 H20C 109.5
C15 C21 C24 111.2(3)
C15 C21 C22 109.6(4)
C24 C21 C22 108.4(5)
C15 C21 C23 108.2(4)
C24 C21 C23 109.1(5)
C22 C21 C23 110.4(3)
C21 C22 H22A 109.5
C21 C22 H22B 109.5
H22A C22 H22B 109.5
C21 C22 H22C 109.5
H22A C22 H22C 109.5
H22B C22 H22C 109.5
C21 C23 H23A 109.5
C21 C23 H23B 109.5
H23A C23 H23B 109.5
C21 C23 H23C 109.5
H23A C23 H23C 109.5
H23B C23 H23C 109.5
C21 C24 H24A 109.5
C21 C24 H24B 109.5
H24A C24 H24B 109.5
C21 C24 H24C 109.5
H24A C24 H24C 109.5
H24B C24 H24C 109.5
O31 C31 C36 125.3(2)
O31 C31 C32 114.7(2)
C36 C31 C32 120.0(2)
O32 C32 C33 124.7(2)
O32 C32 C31 115.0(2)
C33 C32 C31 120.3(2)
C34 C33 C32 116.0(3)
C34 C33 C37 123.7(3)
C32 C33 C37 120.3(3)
C33 C34 C35 125.2(3)
C33 C34 H34A 117.4
C35 C34 H34A 117.4
C36 C35 C34 118.7(3)
C36 C35 C41 124.0(3)
C34 C35 C41 117.2(3)
C35 C36 C31 119.8(3)
C35 C36 H36A 120.1
C31 C36 H36A 120.1
C39 C37 C33 110.1(3)
C39 C37 C40 107.4(3)
C33 C37 C40 111.3(3)
C39 C37 C38 109.4(4)
C33 C37 C38 108.9(3)
C40 C37 C38 109.7(4)
C37 C38 H38A 109.5
C37 C38 H38B 109.5
H38A C38 H38B 109.5
C37 C38 H38C 109.5
H38A C38 H38C 109.5
H38B C38 H38C 109.5
C37 C39 H39A 109.5
C37 C39 H39B 109.5
H39A C39 H39B 109.5
C37 C39 H39C 109.5
H39A C39 H39C 109.5
H39B C39 H39C 109.5
C37 C40 H40A 109.5
C37 C40 H40B 109.5
H40A C40 H40B 109.5
C37 C40 H40C 109.5
H40A C40 H40C 109.5
H40B C40 H40C 109.5
C44 C41 C35 112.2(3)
C44 C41 C42 109.7(4)
C35 C41 C42 109.4(3)
C44 C41 C43 107.8(3)
C35 C41 C43 108.8(3)
C42 C41 C43 108.8(3)
C41 C42 H42A 109.5
C41 C42 H42B 109.5
H42A C42 H42B 109.5
C41 C42 H42C 109.5
H42A C42 H42C 109.5
H42B C42 H42C 109.5
C41 C43 H43A 109.5
C41 C43 H43B 109.5
H43A C43 H43B 109.5
C41 C43 H43C 109.5
H43A C43 H43C 109.5
H43B C43 H43C 109.5
C41 C44 H44A 109.5
C41 C44 H44B 109.5
H44A C44 H44B 109.5
C41 C44 H44C 109.5
H44A C44 H44C 109.5
H44B C44 H44C 109.5
C56 C51 C52 121.8(2)
C56 C51 O51 120.3(2)
C52 C51 O51 117.9(2)
O52 C52 C51 119.3(2)
O52 C52 C53 121.0(2)
C51 C52 C53 119.7(2)
C54 C53 C52 116.8(2)
C54 C53 C57 122.3(2)
C52 C53 C57 120.9(2)
C55 C54 C53 124.1(2)
C55 C54 H54A 118.0
C53 C54 H54A 118.0
C56 C55 C54 117.6(2)
C56 C55 C61 121.8(2)
C54 C55 C61 120.6(2)
C51 C56 C55 119.9(2)
C51 C56 H56A 120.1
C55 C56 H56A 120.0
C60 C57 C53 109.4(2)
C60 C57 C58 109.9(3)
C53 C57 C58 111.1(2)
C60 C57 C59 108.1(3)
C53 C57 C59 111.3(2)
C58 C57 C59 106.9(3)
C57 C58 H58A 109.5
C57 C58 H58B 109.5
H58A C58 H58B 109.5
C57 C58 H58C 109.5
H58A C58 H58C 109.5
H58B C58 H58C 109.5
C57 C59 H59A 109.5
C57 C59 H59B 109.5
H59A C59 H59B 109.5
C57 C59 H59C 109.5
H59A C59 H59C 109.5
H59B C59 H59C 109.5
C57 C60 H60A 109.5
C57 C60 H60B 109.5
H60A C60 H60B 109.5
C57 C60 H60C 109.5
H60A C60 H60C 109.5
H60B C60 H60C 109.5
C62 C61 C64 108.9(3)
C62 C61 C55 109.3(3)
C64 C61 C55 111.4(2)
C62 C61 C63 109.9(3)
C64 C61 C63 108.5(3)
C55 C61 C63 108.8(2)
C61 C62 H62A 109.5
C61 C62 H62B 109.5
H62A C62 H62B 109.5
C61 C62 H62C 109.5
H62A C62 H62C 109.5
H62B C62 H62C 109.5
C61 C63 H63A 109.5
C61 C63 H63B 109.5
H63A C63 H63B 109.5
C61 C63 H63C 109.5
H63A C63 H63C 109.5
H63B C63 H63C 109.5
C61 C64 H64A 109.5
C61 C64 H64B 109.5
H64A C64 H64B 109.5
C61 C64 H64C 109.5
H64A C64 H64C 109.5
H64B C64 H64C 109.5
C72 C71 O71 117.9(2)
C72 C71 C76 121.9(2)
O71 C71 C76 120.2(2)
C71 C72 O72 119.8(2)
C71 C72 C73 120.1(2)
O72 C72 C73 120.1(2)
C72 C73 C74 116.8(2)
C72 C73 C77 121.3(2)
C74 C73 C77 121.8(2)
C75 C74 C73 123.7(2)
C75 C74 H74A 118.1
C73 C74 H74A 118.1
C74 C75 C76 118.0(2)
C74 C75 C81 120.7(2)
C76 C75 C81 121.3(2)
C71 C76 C75 119.4(2)
C71 C76 H76A 120.3
C75 C76 H76A 120.3
C80 C77 C73 112.7(3)
C80 C77 C78 106.0(3)
C73 C77 C78 110.6(3)
C80 C77 C79 107.9(3)
C73 C77 C79 108.1(3)
C78 C77 C79 111.5(3)
C77 C78 H78A 109.5
C77 C78 H78B 109.5
H78A C78 H78B 109.5
C77 C78 H78C 109.5
H78A C78 H78C 109.5
H78B C78 H78C 109.5
C77 C79 H79A 109.5
C77 C79 H79B 109.5
H79A C79 H79B 109.5
C77 C79 H79C 109.5
H79A C79 H79C 109.5
H79B C79 H79C 109.5
C77 C80 H80A 109.5
C77 C80 H80B 109.5
H80A C80 H80B 109.5
C77 C80 H80C 109.5
H80A C80 H80C 109.5
H80B C80 H80C 109.5
C83 C81 C75 110.8(3)
C83 C81 C82 109.2(3)
C75 C81 C82 111.6(2)
C83 C81 C84 109.7(3)
C75 C81 C84 108.0(3)
C82 C81 C84 107.3(3)
C81 C82 H82A 109.5
C81 C82 H82B 109.5
H82A C82 H82B 109.5
C81 C82 H82C 109.5
H82A C82 H82C 109.5
H82B C82 H82C 109.5
C81 C83 H83A 109.5
C81 C83 H83B 109.5
H83A C83 H83B 109.5
C81 C83 H83C 109.5
H83A C83 H83C 109.5
H83B C83 H83C 109.5
C81 C84 H84A 109.5
C81 C84 H84B 109.5
H84A C84 H84B 109.5
C81 C84 H84C 109.5
H84A C84 H84C 109.5
H84B C84 H84C 109.5
O91 C91 C96 125.0(2)
O91 C91 C92 114.7(2)
C96 C91 C92 120.3(2)
O92 C92 C93 124.9(2)
O92 C92 C91 114.8(2)
C93 C92 C91 120.3(2)
C94 C93 C92 116.1(2)
C94 C93 C97 124.1(2)
C92 C93 C97 119.8(2)
C93 C94 C95 125.1(2)
C93 C94 H94A 117.5
C95 C94 H94A 117.5
C96 C95 C94 118.8(2)
C96 C95 C101 123.0(2)
C94 C95 C101 118.1(2)
C95 C96 C91 119.4(2)
C95 C96 H96A 120.3
C91 C96 H96A 120.3
C99 C97 C93 111.3(2)
C99 C97 C100 108.0(3)
C93 C97 C100 110.2(2)
C99 C97 C98 108.7(3)
C93 C97 C98 108.7(2)
C100 C97 C98 109.8(3)
C97 C98 H98A 109.5
C97 C98 H98B 109.5
H98A C98 H98B 109.5
C97 C98 H98C 109.5
H98A C98 H98C 109.5
H98B C98 H98C 109.5
C97 C99 H99A 109.5
C97 C99 H99B 109.5
H99A C99 H99B 109.5
C97 C99 H99C 109.5
H99A C99 H99C 109.5
H99B C99 H99C 109.5
C97 C100 H10A 109.5
C97 C100 H10B 109.5
H10A C100 H10B 109.5
C97 C100 H10C 109.5
H10A C100 H10C 109.5
H10B C100 H10C 109.5
C104 C101 C95 111.5(2)
C104 C101 C102 109.5(2)
C95 C101 C102 108.7(2)
C104 C101 C103 107.5(2)
C95 C101 C103 111.0(2)
C102 C101 C103 108.7(2)
C101 C102 H10D 109.5
C101 C102 H10E 109.5
H10D C102 H10E 109.5
C101 C102 H10F 109.5
H10D C102 H10F 109.5
H10E C102 H10F 109.5
C101 C103 H10G 109.5
C101 C103 H10H 109.5
H10G C103 H10H 109.5
C101 C103 H10I 109.5
H10G C103 H10I 109.5
H10H C103 H10I 109.5
C101 C104 H10J 109.5
C101 C104 H10K 109.5
H10J C104 H10K 109.5
C101 C104 H10L 109.5
H10J C104 H10L 109.5
H10K C104 H10L 109.5
O111 C111 C116 124.8(2)
O111 C111 C112 115.4(2)
C116 C111 C112 119.8(2)
O112 C112 C113 124.7(2)
O112 C112 C111 114.5(2)
C113 C112 C111 120.8(2)
C114 C113 C112 116.0(2)
C114 C113 C117 124.3(2)
C112 C113 C117 119.7(2)
C113 C114 C115 124.4(2)
C113 C114 H11A 117.8
C115 C114 H11A 117.8
C116 C115 C114 118.9(2)
C116 C115 C121 121.1(2)
C114 C115 C121 119.9(2)
C115 C116 C111 119.9(2)
C115 C116 H11B 120.0
C111 C116 H11B 120.0
C113 C117 C118 109.4(2)
C113 C117 C120 109.5(2)
C118 C117 C120 111.1(2)
C113 C117 C119 111.2(2)
C118 C117 C119 108.2(2)
C120 C117 C119 107.4(2)
C117 C118 H11C 109.5
C117 C118 H11D 109.5
H11C C118 H11D 109.5
C117 C118 H11E 109.5
H11C C118 H11E 109.5
H11D C118 H11E 109.5
C117 C119 H11F 109.5
C117 C119 H11G 109.5
H11F C119 H11G 109.5
C117 C119 H11H 109.5
H11F C119 H11H 109.5
H11G C119 H11H 109.5
C117 C120 H12A 109.5
C117 C120 H12B 109.5
H12A C120 H12B 109.5
C117 C120 H12C 109.5
H12A C120 H12C 109.5
H12B C120 H12C 109.5
C124 C121 C122 111.7(3)
C12B C121 C115 115.2(6)
C124 C121 C115 112.0(3)
C122 C121 C115 114.8(3)
C12B C121 C12C 115.6(6)
C115 C121 C12C 112.4(4)
C12B C121 C12A 107.2(6)
C115 C121 C12A 102.1(5)
C12C C121 C12A 102.3(5)
C124 C121 C123 107.5(3)
C122 C121 C123 104.5(3)
C115 C121 C123 105.6(3)
C121 C122 H12D 109.5
C121 C122 H12E 109.5
H12D C122 H12E 109.5
C121 C122 H12F 109.5
H12D C122 H12F 109.5
H12E C122 H12F 109.5
C121 C123 H12G 109.5
C121 C123 H12H 109.5
H12G C123 H12H 109.5
C121 C123 H12I 109.5
H12G C123 H12I 109.5
H12H C123 H12I 109.5
C121 C124 H12J 109.5
C121 C124 H12K 109.5
H12J C124 H12K 109.5
C121 C124 H12L 109.5
H12J C124 H12L 109.5
H12K C124 H12L 109.5
C121 C12A H12M 109.5
C121 C12A H12N 109.5
H12M C12A H12N 109.5
C121 C12A H12O 109.5
H12M C12A H12O 109.5
H12N C12A H12O 109.5
C121 C12B H12P 109.5
C121 C12B H12Q 109.5
H12P C12B H12Q 109.5
C121 C12B H12R 109.5
H12P C12B H12R 109.5
H12Q C12B H12R 109.5
C121 C12C H12S 109.5
C121 C12C H12T 109.5
H12S C12C H12T 109.5
C121 C12C H12U 109.5
H12S C12C H12U 109.5
H12T C12C H12U 109.5

loop_
_geom_bond_atom_site_label_1
_geom_bond_atom_site_label_2
_geom_bond_distance
Al1 O51 1.8791(18)
Al1 O11 1.8897(18)
Al1 O32 1.8958(19)
Al1 O71 1.8945(18)
Al1 O12 1.9061(18)
Al1 O31 1.9100(18)
Al1 Al2 2.9569(10)
Al2 O71 1.8697(18)
Al2 O51 1.8893(18)
Al2 O111 1.8904(18)
Al2 O92 1.8971(19)
Al2 O112 1.9066(18)
Al2 O91 1.9127(18)
O11 C11 1.293(3)
O12 C12 1.288(3)
O31 C31 1.296(3)
O32 C32 1.286(3)
O51 C51 1.386(3)
O52 C52 1.376(3)
O52 H52A 0.8400
O71 C71 1.386(3)
O72 C72 1.374(3)
O72 H72A 0.8400
O91 C91 1.297(3)
O92 C92 1.288(3)
O111 C111 1.291(3)
O112 C112 1.291(3)
C11 C16 1.408(4)
C11 C12 1.451(3)
C12 C13 1.434(3)
C13 C14 1.371(4)
C13 C17 1.531(4)
C14 C15 1.435(4)
C14 H14A 0.9500
C15 C16 1.370(4)
C15 C21 1.531(4)
C16 H16A 0.9500
C17 C18 1.528(4)
C17 C19 1.528(4)
C17 C20 1.545(4)
C18 H18A 0.9800
C18 H18B 0.9800
C18 H18C 0.9800
C19 H19A 0.9800
C19 H19B 0.9800
C19 H19C 0.9800
C20 H20A 0.9800
C20 H20B 0.9800
C20 H20C 0.9800
C21 C24 1.526(5)
C21 C22 1.539(7)
C21 C23 1.562(7)
C22 H22A 0.9800
C22 H22B 0.9800
C22 H22C 0.9800
C23 H23A 0.9800
C23 H23B 0.9800
C23 H23C 0.9800
C24 H24A 0.9800
C24 H24B 0.9800
C24 H24C 0.9800
C31 C36 1.405(3)
C31 C32 1.457(3)
C32 C33 1.432(4)
C33 C34 1.360(4)
C33 C37 1.535(4)
C34 C35 1.436(4)
C34 H34A 0.9500
C35 C36 1.375(4)
C35 C41 1.526(4)
C36 H36A 0.9500
C37 C39 1.532(5)
C37 C40 1.537(6)
C37 C38 1.538(7)
C38 H38A 0.9800
C38 H38B 0.9800
C38 H38C 0.9800
C39 H39A 0.9800
C39 H39B 0.9800
C39 H39C 0.9800
C40 H40A 0.9800
C40 H40B 0.9800
C40 H40C 0.9800
C41 C44 1.505(5)
C41 C42 1.534(5)
C41 C43 1.551(6)
C42 H42A 0.9800
C42 H42B 0.9800
C42 H42C 0.9800
C43 H43A 0.9800
C43 H43B 0.9800
C43 H43C 0.9800
C44 H44A 0.9800
C44 H44B 0.9800
C44 H44C 0.9800
C51 C56 1.384(3)
C51 C52 1.390(3)
C52 C53 1.407(3)
C53 C54 1.390(4)
C53 C57 1.543(4)
C54 C55 1.396(4)
C54 H54A 0.9500
C55 C56 1.386(3)
C55 C61 1.542(4)
C56 H56A 0.9500
C57 C60 1.537(4)
C57 C58 1.532(4)
C57 C59 1.538(4)
C58 H58A 0.9800
C58 H58B 0.9800
C58 H58C 0.9800
C59 H59A 0.9800
C59 H59B 0.9800
C59 H59C 0.9800
C60 H60A 0.9800
C60 H60B 0.9800
C60 H60C 0.9800
C61 C62 1.526(5)
C61 C64 1.536(4)
C61 C63 1.546(4)
C62 H62A 0.9800
C62 H62B 0.9800
C62 H62C 0.9800
C63 H63A 0.9800
C63 H63B 0.9800
C63 H63C 0.9800
C64 H64A 0.9800
C64 H64B 0.9800
C64 H64C 0.9800
C71 C72 1.382(3)
C71 C76 1.389(3)
C72 C73 1.401(4)
C73 C74 1.398(4)
C73 C77 1.534(4)
C74 C75 1.389(4)
C74 H74A 0.9500
C75 C76 1.392(3)
C75 C81 1.541(3)
C76 H76A 0.9500
C77 C80 1.528(4)
C77 C78 1.524(6)
C77 C79 1.546(5)
C78 H78A 0.9800
C78 H78B 0.9800
C78 H78C 0.9800
C79 H79A 0.9800
C79 H79B 0.9800
C79 H79C 0.9800
C80 H80A 0.9800
C80 H80B 0.9800
C80 H80C 0.9800
C81 C83 1.511(5)
C81 C82 1.541(5)
C81 C84 1.550(5)
C82 H82A 0.9800
C82 H82B 0.9800
C82 H82C 0.9800
C83 H83A 0.9800
C83 H83B 0.9800
C83 H83C 0.9800
C84 H84A 0.9800
C84 H84B 0.9800
C84 H84C 0.9800
C91 C96 1.413(3)
C91 C92 1.458(3)
C92 C93 1.428(3)
C93 C94 1.368(4)
C93 C97 1.533(4)
C94 C95 1.440(4)
C94 H94A 0.9500
C95 C96 1.374(3)
C95 C101 1.534(3)
C96 H96A 0.9500
C97 C99 1.530(4)
C97 C100 1.539(5)
C97 C98 1.535(4)
C98 H98A 0.9800
C98 H98B 0.9800
C98 H98C 0.9800
C99 H99A 0.9800
C99 H99B 0.9800
C99 H99C 0.9800
C100 H10A 0.9800
C100 H10B 0.9800
C100 H10C 0.9800
C101 C104 1.524(4)
C101 C102 1.540(4)
C101 C103 1.539(4)
C102 H10D 0.9800
C102 H10E 0.9800
C102 H10F 0.9800
C103 H10G 0.9800
C103 H10H 0.9800
C103 H10I 0.9800
C104 H10J 0.9800
C104 H10K 0.9800
C104 H10L 0.9800
C111 C116 1.413(3)
C111 C112 1.453(3)
C112 C113 1.425(3)
C113 C114 1.376(3)
C113 C117 1.531(4)
C114 C115 1.445(4)
C114 H11A 0.9500
C115 C116 1.367(4)
C115 C121 1.537(4)
C116 H11B 0.9500
C117 C118 1.532(4)
C117 C120 1.537(4)
C117 C119 1.539(4)
C118 H11C 0.9800
C118 H11D 0.9800
C118 H11E 0.9800
C119 H11F 0.9800
C119 H11G 0.9800
C119 H11H 0.9800
C120 H12A 0.9800
C120 H12B 0.9800
C120 H12C 0.9800
C121 C12B 1.469(7)
C121 C124 1.512(5)
C121 C122 1.500(5)
C121 C12C 1.524(7)
C121 C12A 1.644(8)
C121 C123 1.622(5)
C122 H12D 0.9800
C122 H12E 0.9800
C122 H12F 0.9800
C123 H12G 0.9800
C123 H12H 0.9800
C123 H12I 0.9800
C124 H12J 0.9800
C124 H12K 0.9800
C124 H12L 0.9800
C12A H12M 0.9800
C12A H12N 0.9800
C12A H12O 0.9800
C12B H12P 0.9800
C12B H12Q 0.9800
C12B H12R 0.9800
C12C H12S 0.9800
C12C H12T 0.9800
C12C H12U 0.9800

loop_
_geom_torsion_atom_site_label_1
_geom_torsion_atom_site_label_2
_geom_torsion_atom_site_label_3
_geom_torsion_atom_site_label_4
_geom_torsion
O51 Al1 O11 C11 -99.06(19)
O32 Al1 O11 C11 84.31(19)
O71 Al1 O11 C11 -62.7(5)
O12 Al1 O11 C11 -2.82(19)
O31 Al1 O11 C11 168.37(19)
Al2 Al1 O11 C11 -91.72(19)
O51 Al1 O32 C32 -66.8(5)
O11 Al1 O32 C32 93.88(17)
O71 Al1 O32 C32 -92.79(17)
O12 Al1 O32 C32 177.73(17)
O31 Al1 O32 C32 2.48(17)
Al2 Al1 O32 C32 -90.13(17)
O11 Al1 O51 C51 6.98(19)
O32 Al1 O51 C51 167.8(4)
O71 Al1 O51 C51 -165.57(19)
O12 Al1 O51 C51 -77.53(19)
O31 Al1 O51 C51 99.15(18)
Al2 Al1 O51 C51 -164.2(2)
O11 Al1 O51 Al2 171.17(8)
O32 Al1 O51 Al2 -28.0(5)
O71 Al1 O51 Al2 -1.37(7)
O12 Al1 O51 Al2 86.67(8)
O31 Al1 O51 Al2 -96.66(8)
O71 Al2 O51 C51 165.72(19)
O111 Al2 O51 C51 -155.8(4)
O92 Al2 O51 C51 -9.40(19)
O112 Al2 O51 C51 -96.92(18)
O91 Al2 O51 C51 74.65(18)
Al1 Al2 O51 C51 164.3(2)
O71 Al2 O51 Al1 1.38(8)
O111 Al2 O51 Al1 39.8(4)
O92 Al2 O51 Al1 -173.73(8)
O112 Al2 O51 Al1 98.75(9)
O91 Al2 O51 Al1 -89.68(8)
O51 Al2 O71 C71 168.15(19)
O111 Al2 O71 C71 -4.46(19)
O92 Al2 O71 C71 -162.6(4)
O112 Al2 O71 C71 80.07(18)
O91 Al2 O71 C71 -96.02(18)
Al1 Al2 O71 C71 169.5(2)
O51 Al2 O71 Al1 -1.37(8)
O111 Al2 O71 Al1 -173.98(8)
O92 Al2 O71 Al1 27.8(5)
O112 Al2 O71 Al1 -89.45(8)
O91 Al2 O71 Al1 94.46(8)
O51 Al1 O71 C71 -167.89(19)
O11 Al1 O71 C71 154.6(4)
O32 Al1 O71 C71 7.52(19)
O12 Al1 O71 C71 95.25(19)
O31 Al1 O71 C71 -76.77(19)
Al2 Al1 O71 C71 -169.3(2)
O51 Al1 O71 Al2 1.38(8)
O11 Al1 O71 Al2 -36.1(4)
O32 Al1 O71 Al2 176.80(8)
O12 Al1 O71 Al2 -95.47(9)
O31 Al1 O71 Al2 92.50(9)
O71 Al2 O92 C92 68.7(5)
O51 Al2 O92 C92 97.16(16)
O111 Al2 O92 C92 -89.42(16)
O112 Al2 O92 C92 -173.26(16)
O91 Al2 O92 C92 1.37(16)
Al1 Al2 O92 C92 91.92(17)
O71 Al2 O111 C111 100.67(17)
O51 Al2 O111 C111 63.3(5)
O92 Al2 O111 C111 -83.05(17)
O112 Al2 O111 C111 3.91(17)
O91 Al2 O111 C111 -166.76(17)
Al1 Al2 O111 C111 95.62(17)
Al1 O11 C11 C16 -179.7(3)
Al1 O11 C11 C12 0.8(3)
Al1 O12 C12 C13 174.3(2)
Al1 O12 C12 C11 -5.2(3)
O11 C11 C12 O12 3.0(4)
C16 C11 C12 O12 -176.5(3)
O11 C11 C12 C13 -176.5(2)
C16 C11 C12 C13 3.9(4)
O12 C12 C13 C14 177.8(3)
C11 C12 C13 C14 -2.8(4)
O12 C12 C13 C17 -2.7(4)
C11 C12 C13 C17 176.8(3)
C12 C13 C14 C15 1.2(5)
C17 C13 C14 C15 -178.3(3)
C13 C14 C15 C16 -0.7(6)
C13 C14 C15 C21 178.4(4)
C14 C15 C16 C11 1.8(6)
C21 C15 C16 C11 -177.3(4)
O11 C11 C16 C15 177.1(3)
C12 C11 C16 C15 -3.4(5)
C14 C13 C17 C18 -118.6(3)
C12 C13 C17 C18 61.9(3)
C14 C13 C17 C19 0.8(5)
C12 C13 C17 C19 -178.7(3)
C14 C13 C17 C20 119.9(3)
C12 C13 C17 C20 -59.6(4)
C16 C15 C21 C24 2.2(7)
C14 C15 C21 C24 -177.0(5)
C16 C15 C21 C22 122.0(4)
C14 C15 C21 C22 -57.2(5)
C16 C15 C21 C23 -117.6(4)
C14 C15 C21 C23 63.2(5)
Al1 O31 C31 C36 -179.1(2)
Al1 O31 C31 C32 1.5(3)
Al1 O32 C32 C33 176.8(2)
Al1 O32 C32 C31 -2.3(3)
O31 C31 C32 O32 0.5(3)
C36 C31 C32 O32 -178.9(2)
O31 C31 C32 C33 -178.7(2)
C36 C31 C32 C33 1.9(4)
O32 C32 C33 C34 179.7(3)
C31 C32 C33 C34 -1.2(4)
O32 C32 C33 C37 0.2(4)
C31 C32 C33 C37 179.3(3)
C32 C33 C34 C35 0.0(5)
C37 C33 C34 C35 179.5(3)
C33 C34 C35 C36 0.5(5)
C33 C34 C35 C41 -178.3(3)
C34 C35 C36 C31 0.2(4)
C41 C35 C36 C31 178.9(3)
O31 C31 C36 C35 179.3(2)
C32 C31 C36 C35 -1.3(4)
C34 C33 C37 C39 122.9(4)
C32 C33 C37 C39 -57.6(4)
C34 C33 C37 C40 4.0(5)
C32 C33 C37 C40 -176.6(4)
C34 C33 C37 C38 -117.1(4)
C32 C33 C37 C38 62.4(4)
C36 C35 C41 C44 -1.9(5)
C34 C35 C41 C44 176.8(3)
C36 C35 C41 C42 120.1(4)
C34 C35 C41 C42 -61.2(4)
C36 C35 C41 C43 -121.2(4)
C34 C35 C41 C43 57.6(4)
Al1 O51 C51 C56 80.6(3)
Al2 O51 C51 C56 -80.1(3)
Al1 O51 C51 C52 -99.6(2)
Al2 O51 C51 C52 99.8(2)
C56 C51 C52 O52 -176.6(2)
O51 C51 C52 O52 3.6(4)
C56 C51 C52 C53 2.9(4)
O51 C51 C52 C53 -176.9(2)
O52 C52 C53 C54 177.0(2)
C51 C52 C53 C54 -2.5(4)
O52 C52 C53 C57 -2.7(4)
C51 C52 C53 C57 177.8(2)
C52 C53 C54 C55 -0.1(4)
C57 C53 C54 C55 179.6(3)
C53 C54 C55 C56 2.4(4)
C53 C54 C55 C61 -179.2(3)
C52 C51 C56 C55 -0.6(4)
O51 C51 C56 C55 179.3(2)
C54 C55 C56 C51 -2.0(4)
C61 C55 C56 C51 179.6(3)
C54 C53 C57 C60 -114.2(3)
C52 C53 C57 C60 65.4(3)
C54 C53 C57 C58 124.2(3)
C52 C53 C57 C58 -56.1(4)
C54 C53 C57 C59 5.2(4)
C52 C53 C57 C59 -175.2(3)
C56 C55 C61 C62 111.5(3)
C54 C55 C61 C62 -66.9(4)
C56 C55 C61 C64 -8.8(4)
C54 C55 C61 C64 172.8(3)
C56 C55 C61 C63 -128.4(3)
C54 C55 C61 C63 53.2(4)
Al2 O71 C71 C72 92.7(3)
Al1 O71 C71 C72 -100.3(2)
Al2 O71 C71 C76 -85.5(3)
Al1 O71 C71 C76 81.4(3)
O71 C71 C72 O72 -1.7(4)
C76 C71 C72 O72 176.5(2)
O71 C71 C72 C73 178.8(2)
C76 C71 C72 C73 -2.9(4)
C71 C72 C73 C74 1.9(4)
O72 C72 C73 C74 -177.5(3)
C71 C72 C73 C77 179.9(3)
O72 C72 C73 C77 0.5(4)
C72 C73 C74 C75 0.7(4)
C77 C73 C74 C75 -177.3(3)
C73 C74 C75 C76 -2.3(4)
C73 C74 C75 C81 178.1(3)
C72 C71 C76 C75 1.3(4)
O71 C71 C76 C75 179.5(2)
C74 C75 C76 C71 1.3(4)
C81 C75 C76 C71 -179.1(2)
C72 C73 C77 C80 174.3(3)
C74 C73 C77 C80 -7.8(5)
C72 C73 C77 C78 55.9(4)
C74 C73 C77 C78 -126.3(4)
C72 C73 C77 C79 -66.5(4)
C74 C73 C77 C79 111.3(3)
C74 C75 C81 C83 -52.6(4)
C76 C75 C81 C83 127.8(3)
C74 C75 C81 C82 -174.6(3)
C76 C75 C81 C82 5.8(4)
C74 C75 C81 C84 67.7(4)
C76 C75 C81 C84 -111.9(3)
Al2 O91 C91 C96 -178.89(19)
Al2 O91 C91 C92 1.1(3)
Al2 O92 C92 C93 178.65(19)
Al2 O92 C92 C91 -1.1(3)
O91 C91 C92 O92 0.0(3)
C96 C91 C92 O92 180.0(2)
O91 C91 C92 C93 -179.8(2)
C96 C91 C92 C93 0.2(3)
O92 C92 C93 C94 178.7(2)
C91 C92 C93 C94 -1.5(4)
O92 C92 C93 C97 -0.7(4)
C91 C92 C93 C97 179.1(2)
C92 C93 C94 C95 1.7(4)
C97 C93 C94 C95 -179.0(2)
C93 C94 C95 C96 -0.4(4)
C93 C94 C95 C101 -179.0(2)
C94 C95 C96 C91 -1.0(4)
C101 C95 C96 C91 177.5(2)
O91 C91 C96 C95 -178.9(2)
C92 C91 C96 C95 1.1(4)
C94 C93 C97 C99 5.0(4)
C92 C93 C97 C99 -175.7(3)
C94 C93 C97 C100 124.8(3)
C92 C93 C97 C100 -55.9(3)
C94 C93 C97 C98 -114.8(3)
C92 C93 C97 C98 64.5(3)
C96 C95 C101 C104 17.5(4)
C94 C95 C101 C104 -164.0(2)
C96 C95 C101 C102 -103.3(3)
C94 C95 C101 C102 75.2(3)
C96 C95 C101 C103 137.3(3)
C94 C95 C101 C103 -44.3(3)
Al2 O111 C111 C116 179.2(2)
Al2 O111 C111 C112 -1.3(3)
Al2 O112 C112 C113 -172.6(2)
Al2 O112 C112 C111 6.8(3)
O111 C111 C112 O112 -3.8(3)
C116 C111 C112 O112 175.8(2)
O111 C111 C112 C113 175.7(2)
C116 C111 C112 C113 -4.7(4)
O112 C112 C113 C114 -178.1(2)
C111 C112 C113 C114 2.5(4)
O112 C112 C113 C117 2.5(4)
C111 C112 C113 C117 -177.0(2)
C112 C113 C114 C115 0.8(4)
C117 C113 C114 C115 -179.7(3)
C113 C114 C115 C116 -2.0(4)
C113 C114 C115 C121 -178.4(3)
C114 C115 C116 C111 -0.3(4)
C121 C115 C116 C111 176.1(3)
O111 C111 C116 C115 -176.9(3)
C112 C111 C116 C115 3.6(4)
C114 C113 C117 C118 119.3(3)
C112 C113 C117 C118 -61.3(3)
C114 C113 C117 C120 -118.7(3)
C112 C113 C117 C120 60.7(3)
C114 C113 C117 C119 -0.2(4)
C112 C113 C117 C119 179.2(2)
C116 C115 C121 C12B -108.6(9)
C114 C115 C121 C12B 67.8(9)
C116 C115 C121 C124 38.6(5)
C114 C115 C121 C124 -145.1(4)
C116 C115 C121 C122 167.3(3)
C114 C115 C121 C122 -16.3(4)
C116 C115 C121 C12C 26.6(7)
C114 C115 C121 C12C -157.0(6)
C116 C115 C121 C12A 135.6(7)
C114 C115 C121 C12A -48.1(7)
C116 C115 C121 C123 -78.1(4)
C114 C115 C121 C123 98.3(3)
